data_2210856
loop_
_publ_author_name
'Xiao-Bao Chen'
'De-Qing Shi'

_publ_section_title
3-(6-Chloropyridin-3-ylmethyl)-6-propyl-6,7-dihydro-3<i>H</i>-1,2,3-triazolo[4,5-<i>d</i>]pyrimidin-7-imine
_journal_coeditor_code AT2121
_journal_issue 11
_journal_name_full 'Acta Crystallographica Section E'
_journal_page_first o4780
_journal_page_last o4782
_journal_paper_doi 10.1107/S1600536806039171
_journal_volume 62
_journal_year 2006
_chemical_formula_iupac 'C13 H14 Cl N7'
_chemical_formula_moiety 'C13 H14 Cl N7'
_chemical_formula_sum 'C13 H14 Cl N7'
_chemical_formula_weight 303.76
_chemical_name_systematic
;
3-(6-Chloropyridin-3-ylmethyl)-6-propyl-6,7-dihydro-3<i>H</i>-1,2,3-
triazolo[4,5-<i>d</i>]pyrimidin-7-imine
;
_space_group_IT_number 2
_symmetry_cell_setting triclinic
_symmetry_space_group_name_Hall '-P 1'
_symmetry_space_group_name_H-M 'P -1'
_atom_sites_solution_hydrogens geom
_atom_sites_solution_primary direct
_atom_sites_solution_secondary difmap
_cell_angle_alpha 91.008(2)
_cell_angle_beta 99.321(2)
_cell_angle_gamma 96.281(2)
_cell_formula_units_Z 4
_cell_length_a 7.1644(9)
_cell_length_b 13.1572(16)
_cell_length_c 15.6765(19)
_cell_measurement_reflns_used 3445
_cell_measurement_temperature 298(2)
_cell_measurement_theta_max 26.73
_cell_measurement_theta_min 2.63
_cell_volume 1448.5(3)
_computing_cell_refinement 'SAINT (Bruker, 2000)'
_computing_data_collection 'SMART (Bruker, 2000)'
_computing_data_reduction SAINT
_computing_molecular_graphics 'SHELXTL (Bruker, 1997)'
_computing_publication_material SHELXTL
_computing_structure_refinement 'SHELXL97 (Sheldrick, 1997)'
_computing_structure_solution 'SHELXS97 (Sheldrick, 1997)'
_diffrn_ambient_temperature 298(2)
_diffrn_measured_fraction_theta_full 0.982
_diffrn_measured_fraction_theta_max 0.982
_diffrn_measurement_device_type 'Bruker SMART CCD area-detector'
_diffrn_measurement_method '\f and \w'
_diffrn_radiation_monochromator graphite
_diffrn_radiation_source 'fine-focus sealed tube'
_diffrn_radiation_type MoK\a
_diffrn_radiation_wavelength 0.71073
_diffrn_reflns_av_R_equivalents 0.0222
_diffrn_reflns_av_sigmaI/netI 0.0381
_diffrn_reflns_limit_h_max 8
_diffrn_reflns_limit_h_min -8
_diffrn_reflns_limit_k_max 15
_diffrn_reflns_limit_k_min -15
_diffrn_reflns_limit_l_max 18
_diffrn_reflns_limit_l_min -14
_diffrn_reflns_number 8283
_diffrn_reflns_theta_full 25.00
_diffrn_reflns_theta_max 25.00
_diffrn_reflns_theta_min 1.56
_diffrn_standards_decay_% 0
_diffrn_standards_number 0
_exptl_absorpt_coefficient_mu 0.269
_exptl_absorpt_correction_T_max 0.9841
_exptl_absorpt_correction_T_min 0.9094
_exptl_absorpt_correction_type none
_exptl_crystal_colour colourless
_exptl_crystal_density_diffrn 1.393
_exptl_crystal_density_method 'not measured'
_exptl_crystal_description plate
_exptl_crystal_F_000 632
_exptl_crystal_size_max 0.36
_exptl_crystal_size_mid 0.20
_exptl_crystal_size_min 0.06
_refine_diff_density_max 0.495
_refine_diff_density_min -0.432
_refine_ls_extinction_method none
_refine_ls_goodness_of_fit_ref 1.048
_refine_ls_hydrogen_treatment mixed
_refine_ls_matrix_type full
_refine_ls_number_parameters 384
_refine_ls_number_reflns 5029
_refine_ls_number_restraints 2
_refine_ls_restrained_S_all 1.048
_refine_ls_R_factor_all 0.0774
_refine_ls_R_factor_gt 0.0627
_refine_ls_shift/su_max 0.000
_refine_ls_shift/su_mean 0.000
_refine_ls_structure_factor_coef Fsqd
_refine_ls_weighting_details 'calc w=1/[\s^2^(Fo^2^)+(0.0964P)^2^+0.678P] where P=(Fo^2^+2Fc^2^)/3'
_refine_ls_weighting_scheme calc
_refine_ls_wR_factor_gt 0.1742
_refine_ls_wR_factor_ref 0.1851
_reflns_number_gt 3970
_reflns_number_total 5029
_reflns_threshold_expression I>2\s(I)
_cod_data_source_file at2121.cif
_cod_data_source_block I
_cod_database_code 2210856
_cod_database_fobs_code 2210856

loop_
_symmetry_equiv_pos_as_xyz
'x, y, z'
'-x, -y, -z'

loop_
_atom_site_type_symbol
_atom_site_label
_atom_site_fract_x
_atom_site_fract_y
_atom_site_fract_z
_atom_site_U_iso_or_equiv
_atom_site_adp_type
_atom_site_calc_flag
_atom_site_refinement_flags
_atom_site_occupancy
C C1 0.2421(4) 0.13915(19) 0.22453(18) 0.0483(7) Uani d . 1
C C2 0.2734(6) 0.1178(3) 0.1419(2) 0.0697(9) Uani d . 1
H H2 0.3929 0.1039 0.1322 0.084 Uiso calc R 1
C C3 0.1252(7) 0.1174(3) 0.0742(2) 0.0806(11) Uani d . 1
H H3 0.1424 0.1038 0.0178 0.097 Uiso calc R 1
C C4 -0.0473(6) 0.1373(2) 0.0916(2) 0.0670(9) Uani d . 1
C C5 0.0623(5) 0.1589(2) 0.23316(19) 0.0600(8) Uani d . 1
H H5 0.0404 0.1741 0.2886 0.072 Uiso calc R 1
C C6 0.3969(4) 0.1421(2) 0.30182(18) 0.0523(7) Uani d . 1
H H6A 0.5129 0.1253 0.2832 0.063 Uiso calc R 1
H H6B 0.4213 0.2109 0.3273 0.063 Uiso calc R 1
C C7 0.2961(3) 0.08996(18) 0.44410(16) 0.0391(6) Uani d . 1
C C8 0.2660(3) -0.00361(17) 0.47875(16) 0.0366(5) Uani d . 1
C C9 0.2110(3) -0.01297(18) 0.56287(16) 0.0389(6) Uani d . 1
C C10 0.2265(4) 0.17310(19) 0.55525(19) 0.0490(7) Uani d . 1
H H10 0.2098 0.2333 0.5837 0.059 Uiso calc R 1
C C11 0.1423(4) 0.0936(2) 0.68451(19) 0.0558(7) Uani d . 1
H H11A 0.0629 0.1487 0.6853 0.067 Uiso calc R 1
H H11B 0.0662 0.0307 0.6946 0.067 Uiso calc R 1
C C12 0.3011(7) 0.1122(5) 0.7553(3) 0.122(2) Uani d . 1
H H12A 0.3848 0.1710 0.7425 0.146 Uiso calc R 1
H H12B 0.3728 0.0535 0.7588 0.146 Uiso calc R 1
C C13 0.2436(7) 0.1312(4) 0.8419(3) 0.1106(16) Uani d . 1
H H13A 0.1616 0.1846 0.8376 0.166 Uiso calc R 1
H H13B 0.3552 0.1516 0.8840 0.166 Uiso calc R 1
H H13C 0.1774 0.0697 0.8594 0.166 Uiso calc R 1
C C14 0.3600(4) 0.62323(19) 0.80702(18) 0.0499(7) Uani d . 1
C C15 0.3335(6) 0.6294(3) 0.8919(2) 0.0698(9) Uani d . 1
H H15 0.2131 0.6348 0.9054 0.084 Uiso calc R 1
C C16 0.4883(7) 0.6274(3) 0.9567(2) 0.0821(11) Uani d . 1
H H16 0.4752 0.6314 1.0147 0.098 Uiso calc R 1
C C17 0.6611(6) 0.6194(2) 0.9328(2) 0.0691(9) Uani d . 1
C C18 0.5418(5) 0.6147(2) 0.79213(19) 0.0545(7) Uani d . 1
H H18 0.5609 0.6106 0.7349 0.065 Uiso calc R 1
C C19 0.1959(4) 0.6280(2) 0.73455(18) 0.0531(7) Uani d . 1
H H19A 0.0776 0.6089 0.7558 0.064 Uiso calc R 1
H H19B 0.1953 0.6978 0.7157 0.064 Uiso calc R 1
C C20 0.2321(4) 0.58421(18) 0.58003(17) 0.0405(6) Uani d . 1
C C21 0.2320(3) 0.49217(18) 0.53819(16) 0.0391(6) Uani d . 1
C C22 0.2627(4) 0.48746(18) 0.44971(17) 0.0413(6) Uani d . 1
C C23 0.2789(4) 0.6733(2) 0.4675(2) 0.0533(7) Uani d . 1
H H23 0.2960 0.7353 0.4405 0.064 Uiso calc R 1
C C24 0.3081(6) 0.5959(3) 0.3272(2) 0.0674(9) Uani d . 1
H H24A 0.4427 0.5955 0.3253 0.081 Uiso calc R 1
H H24B 0.2422 0.5347 0.2958 0.081 Uiso calc R 1
C C25 0.2455(8) 0.6829(3) 0.2813(3) 0.0998(14) Uani d . 1
H H25A 0.3181 0.7450 0.3083 0.120 Uiso calc R 1
H H25B 0.1123 0.6868 0.2843 0.120 Uiso calc R 1
C C26 0.2719(9) 0.6744(4) 0.1863(2) 0.1165(18) Uani d . 1
H H26A 0.4039 0.6709 0.1834 0.175 Uiso calc R 1
H H26B 0.2307 0.7333 0.1567 0.175 Uiso calc R 1
H H26C 0.1977 0.6137 0.1593 0.175 Uiso calc R 1
Cl Cl1 -0.2405(2) 0.13351(9) 0.00703(7) 0.1122(5) Uani d . 1
Cl Cl2 0.85935(19) 0.61704(10) 1.01450(7) 0.1096(4) Uani d . 1
N N1 -0.0844(4) 0.1579(2) 0.16830(18) 0.0722(8) Uani d . 1
N N2 0.3474(3) 0.07072(15) 0.36722(14) 0.0425(5) Uani d . 1
N N3 0.3477(3) -0.03175(15) 0.35419(14) 0.0449(5) Uani d . 1
N N4 0.2986(3) -0.07707(15) 0.42239(13) 0.0410(5) Uani d . 1
N N5 0.1944(3) 0.08556(15) 0.59784(14) 0.0441(5) Uani d . 1
N N6 0.2776(3) 0.18324(15) 0.47982(15) 0.0481(6) Uani d . 1
N N7 0.1767(3) -0.09161(16) 0.60640(14) 0.0466(5) Uani d D 1
H H7 0.1958 -0.1457 0.5790 0.056 Uiso d RD 1
N N8 0.6928(4) 0.6118(2) 0.85407(18) 0.0639(7) Uani d . 1
N N9 0.2053(3) 0.56058(15) 0.66061(14) 0.0456(5) Uani d . 1
N N10 0.1872(4) 0.45739(16) 0.66851(15) 0.0526(6) Uani d . 1
N N11 0.2049(3) 0.41570(15) 0.59325(15) 0.0478(6) Uani d . 1
N N12 0.2818(3) 0.58796(16) 0.41792(14) 0.0468(5) Uani d . 1
N N13 0.2552(3) 0.67950(16) 0.54768(15) 0.0510(6) Uani d . 1
N N14 0.2744(4) 0.41123(17) 0.40056(16) 0.0534(6) Uani d D 1
H H14 0.265(5) 0.3553(15) 0.4277(18) 0.064 Uiso d D 1

loop_
_atom_site_aniso_label
_atom_site_aniso_U_11
_atom_site_aniso_U_22
_atom_site_aniso_U_33
_atom_site_aniso_U_12
_atom_site_aniso_U_13
_atom_site_aniso_U_23
C1 0.0667(18) 0.0349(13) 0.0488(16) 0.0113(12) 0.0214(13) 0.0084(11)
C2 0.088(3) 0.072(2) 0.058(2) 0.0226(18) 0.0275(18) -0.0010(16)
C3 0.129(4) 0.077(2) 0.0405(18) 0.029(2) 0.018(2) -0.0045(15)
C4 0.096(3) 0.0543(18) 0.0498(18) 0.0229(17) -0.0005(17) 0.0035(14)
C5 0.074(2) 0.071(2) 0.0397(16) 0.0266(16) 0.0111(14) 0.0085(14)
C6 0.0600(18) 0.0438(15) 0.0557(17) 0.0034(12) 0.0178(14) 0.0121(12)
C7 0.0369(13) 0.0349(12) 0.0447(14) 0.0055(10) 0.0034(11) 0.0021(10)
C8 0.0348(13) 0.0308(12) 0.0437(14) 0.0052(9) 0.0038(10) -0.0013(10)
C9 0.0340(13) 0.0361(13) 0.0451(14) 0.0050(10) 0.0016(10) 0.0000(11)
C10 0.0533(17) 0.0360(14) 0.0583(18) 0.0070(11) 0.0103(13) -0.0064(12)
C11 0.0635(19) 0.0519(16) 0.0537(17) 0.0024(13) 0.0182(14) -0.0088(13)
C12 0.078(3) 0.221(6) 0.059(2) -0.005(3) 0.011(2) -0.041(3)
C13 0.126(4) 0.142(4) 0.062(2) -0.008(3) 0.028(3) -0.033(3)
C14 0.0691(19) 0.0356(13) 0.0476(16) 0.0071(12) 0.0177(14) -0.0047(11)
C15 0.085(2) 0.073(2) 0.058(2) 0.0175(18) 0.0289(18) -0.0042(16)
C16 0.114(3) 0.094(3) 0.0413(18) 0.025(2) 0.015(2) -0.0019(17)
C17 0.087(3) 0.0541(18) 0.063(2) 0.0104(16) 0.0027(18) -0.0010(15)
C18 0.073(2) 0.0450(15) 0.0473(16) 0.0056(13) 0.0164(15) -0.0030(12)
C19 0.0648(19) 0.0434(15) 0.0541(17) 0.0099(13) 0.0172(14) -0.0085(12)
C20 0.0400(14) 0.0356(13) 0.0459(15) 0.0049(10) 0.0076(11) -0.0054(11)
C21 0.0348(13) 0.0350(13) 0.0465(14) 0.0034(10) 0.0049(11) -0.0040(11)
C22 0.0392(14) 0.0368(13) 0.0474(15) 0.0065(10) 0.0049(11) -0.0039(11)
C23 0.0653(19) 0.0368(14) 0.0594(18) 0.0078(12) 0.0130(14) 0.0035(12)
C24 0.090(2) 0.0650(19) 0.0539(19) 0.0268(17) 0.0190(17) 0.0061(15)
C25 0.135(4) 0.097(3) 0.075(3) 0.030(3) 0.028(3) 0.028(2)
C26 0.189(5) 0.096(3) 0.055(2) -0.004(3) 0.006(3) 0.025(2)
Cl1 0.1476(11) 0.1037(8) 0.0731(7) 0.0401(7) -0.0350(7) -0.0077(6)
Cl2 0.1169(10) 0.1169(9) 0.0828(8) 0.0198(7) -0.0244(6) 0.0034(6)
N1 0.083(2) 0.0827(19) 0.0542(17) 0.0333(15) 0.0039(14) 0.0095(14)
N2 0.0460(12) 0.0349(11) 0.0477(13) 0.0063(9) 0.0095(10) 0.0062(9)
N3 0.0496(13) 0.0378(11) 0.0487(13) 0.0063(9) 0.0116(10) 0.0006(9)
N4 0.0448(12) 0.0333(10) 0.0452(12) 0.0060(9) 0.0071(9) 0.0033(9)
N5 0.0492(13) 0.0363(11) 0.0473(13) 0.0052(9) 0.0096(10) -0.0038(9)
N6 0.0558(14) 0.0302(11) 0.0585(15) 0.0054(9) 0.0098(11) 0.0009(10)
N7 0.0560(14) 0.0362(11) 0.0487(13) 0.0047(10) 0.0125(11) 0.0027(10)
N8 0.0725(18) 0.0578(15) 0.0606(17) 0.0082(13) 0.0084(14) -0.0007(12)
N9 0.0537(13) 0.0350(11) 0.0491(13) 0.0071(9) 0.0106(10) -0.0062(9)
N10 0.0665(16) 0.0376(12) 0.0553(14) 0.0048(10) 0.0157(12) -0.0030(10)
N11 0.0580(14) 0.0345(11) 0.0513(13) 0.0035(9) 0.0116(11) -0.0038(10)
N12 0.0547(14) 0.0397(12) 0.0472(13) 0.0105(10) 0.0093(10) -0.0006(9)
N13 0.0643(15) 0.0350(12) 0.0545(15) 0.0076(10) 0.0118(12) -0.0046(10)
N14 0.0687(16) 0.0419(13) 0.0515(14) 0.0098(11) 0.0135(12) -0.0051(11)

loop_
_atom_type_symbol
_atom_type_description
_atom_type_scat_dispersion_real
_atom_type_scat_dispersion_imag
_atom_type_scat_source
C C 0.0033 0.0016 'International Tables Vol C Tables 4.2.6.8 and 6.1.1.4'
H H 0.0000 0.0000 'International Tables Vol C Tables 4.2.6.8 and 6.1.1.4'
N N 0.0061 0.0033 'International Tables Vol C Tables 4.2.6.8 and 6.1.1.4'
Cl Cl 0.1484 0.1585 'International Tables Vol C Tables 4.2.6.8 and 6.1.1.4'

loop_
_geom_angle_atom_site_label_1
_geom_angle_atom_site_label_2
_geom_angle_atom_site_label_3
_geom_angle
C5 C1 C2 116.8(3)
C5 C1 C6 121.0(3)
C2 C1 C6 122.2(3)
C3 C2 C1 118.9(3)
C3 C2 H2 120.5
C1 C2 H2 120.5
C4 C3 C2 118.5(3)
C4 C3 H3 120.8
C2 C3 H3 120.8
N1 C4 C3 125.1(3)
N1 C4 Cl1 115.5(3)
C3 C4 Cl1 119.4(3)
N1 C5 C1 125.3(3)
N1 C5 H5 117.4
C1 C5 H5 117.4
N2 C6 C1 112.3(2)
N2 C6 H6A 109.1
C1 C6 H6A 109.1
N2 C6 H6B 109.1
C1 C6 H6B 109.1
H6A C6 H6B 107.9
N2 C7 C8 105.1(2)
N2 C7 N6 127.4(2)
C8 C7 N6 127.5(2)
N4 C8 C7 109.1(2)
N4 C8 C9 130.1(2)
C7 C8 C9 120.9(2)
N7 C9 N5 119.3(2)
N7 C9 C8 130.8(2)
N5 C9 C8 109.9(2)
N6 C10 N5 128.1(2)
N6 C10 H10 116.0
N5 C10 H10 116.0
C12 C11 N5 115.3(3)
C12 C11 H11A 108.4
N5 C11 H11A 108.4
C12 C11 H11B 108.4
N5 C11 H11B 108.4
H11A C11 H11B 107.5
C11 C12 C13 114.1(4)
C11 C12 H12A 108.7
C13 C12 H12A 108.7
C11 C12 H12B 108.7
C13 C12 H12B 108.7
H12A C12 H12B 107.6
C12 C13 H13A 109.5
C12 C13 H13B 109.5
H13A C13 H13B 109.5
C12 C13 H13C 109.5
H13A C13 H13C 109.5
H13B C13 H13C 109.5
C18 C14 C15 117.2(3)
C18 C14 C19 122.2(3)
C15 C14 C19 120.5(3)
C14 C15 C16 119.0(3)
C14 C15 H15 120.5
C16 C15 H15 120.5
C17 C16 C15 117.7(3)
C17 C16 H16 121.2
C15 C16 H16 121.2
N8 C17 C16 125.6(3)
N8 C17 Cl2 116.1(3)
C16 C17 Cl2 118.2(3)
N8 C18 C14 124.6(3)
N8 C18 H18 117.7
C14 C18 H18 117.7
N9 C19 C14 112.5(2)
N9 C19 H19A 109.1
C14 C19 H19A 109.1
N9 C19 H19B 109.1
C14 C19 H19B 109.1
H19A C19 H19B 107.8
N9 C20 N13 127.2(2)
N9 C20 C21 104.9(2)
N13 C20 C21 127.8(2)
N11 C21 C20 109.3(2)
N11 C21 C22 129.9(2)
C20 C21 C22 120.7(2)
N14 C22 N12 119.6(2)
N14 C22 C21 130.7(2)
N12 C22 C21 109.7(2)
N13 C23 N12 128.3(3)
N13 C23 H23 115.9
N12 C23 H23 115.9
C25 C24 N12 117.9(3)
C25 C24 H24A 107.8
N12 C24 H24A 107.8
C25 C24 H24B 107.8
N12 C24 H24B 107.8
H24A C24 H24B 107.2
C24 C25 C26 110.5(4)
C24 C25 H25A 109.6
C26 C25 H25A 109.6
C24 C25 H25B 109.6
C26 C25 H25B 109.6
H25A C25 H25B 108.1
C25 C26 H26A 109.5
C25 C26 H26B 109.5
H26A C26 H26B 109.5
C25 C26 H26C 109.5
H26A C26 H26C 109.5
H26B C26 H26C 109.5
C4 N1 C5 115.5(3)
C7 N2 N3 110.02(19)
C7 N2 C6 129.4(2)
N3 N2 C6 120.6(2)
N4 N3 N2 107.75(19)
N3 N4 C8 108.07(19)
C10 N5 C9 123.0(2)
C10 N5 C11 118.2(2)
C9 N5 C11 118.8(2)
C10 N6 C7 110.7(2)
C9 N7 H7 110.0
C17 N8 C18 115.9(3)
C20 N9 N10 110.2(2)
C20 N9 C19 129.6(2)
N10 N9 C19 120.1(2)
N11 N10 N9 107.4(2)
N10 N11 C21 108.1(2)
C23 N12 C22 123.1(2)
C23 N12 C24 120.6(2)
C22 N12 C24 116.3(2)
C23 N13 C20 110.4(2)
C22 N14 H14 111(2)

loop_
_geom_bond_atom_site_label_1
_geom_bond_atom_site_label_2
_geom_bond_distance
_geom_bond_publ_flag
C1 C5 1.369(4) ?
C1 C2 1.379(4) ?
C1 C6 1.501(4) ?
C2 C3 1.374(5) ?
C2 H2 0.9300 ?
C3 C4 1.359(5) ?
C3 H3 0.9300 ?
C4 N1 1.302(4) ?
C4 Cl1 1.751(4) ?
C5 N1 1.338(4) ?
C5 H5 0.9300 ?
C6 N2 1.462(3) ?
C6 H6A 0.9700 ?
C6 H6B 0.9700 ?
C7 N2 1.344(3) yes
C7 C8 1.364(3) ?
C7 N6 1.368(3) yes
C8 N4 1.362(3) yes
C8 C9 1.440(3) yes
C9 N7 1.273(3) yes
C9 N5 1.423(3) ?
C10 N6 1.298(3) ?
C10 N5 1.358(3) yes
C10 H10 0.9300 ?
C11 C12 1.451(5) ?
C11 N5 1.471(3) ?
C11 H11A 0.9700 ?
C11 H11B 0.9700 ?
C12 C13 1.506(5) ?
C12 H12A 0.9700 ?
C12 H12B 0.9700 ?
C13 H13A 0.9600 ?
C13 H13B 0.9600 ?
C13 H13C 0.9600 ?
C14 C18 1.376(4) ?
C14 C15 1.377(4) ?
C14 C19 1.505(4) ?
C15 C16 1.381(5) ?
C15 H15 0.9300 ?
C16 C17 1.365(6) ?
C16 H16 0.9300 ?
C17 N8 1.294(4) ?
C17 Cl2 1.755(4) ?
C18 N8 1.336(4) ?
C18 H18 0.9300 ?
C19 N9 1.462(3) ?
C19 H19A 0.9700 ?
C19 H19B 0.9700 ?
C20 N9 1.345(3) ?
C20 N13 1.364(3) ?
C20 C21 1.367(3) ?
C21 N11 1.355(3) ?
C21 C22 1.440(3) ?
C22 N14 1.272(3) ?
C22 N12 1.422(3) ?
C23 N13 1.298(4) ?
C23 N12 1.359(3) ?
C23 H23 0.9300 ?
C24 C25 1.438(5) ?
C24 N12 1.468(4) ?
C24 H24A 0.9700 ?
C24 H24B 0.9700 ?
C25 C26 1.535(6) ?
C25 H25A 0.9700 ?
C25 H25B 0.9700 ?
C26 H26A 0.9600 ?
C26 H26B 0.9600 ?
C26 H26C 0.9600 ?
N2 N3 1.360(3) ?
N3 N4 1.312(3) ?
N7 H7 0.8595 ?
N9 N10 1.359(3) ?
N10 N11 1.323(3) ?
N14 H14 0.858(10) ?

loop_
_geom_hbond_atom_site_label_D
_geom_hbond_atom_site_label_H
_geom_hbond_atom_site_label_A
_geom_hbond_site_symmetry_A
_geom_hbond_distance_DH
_geom_hbond_distance_HA
_geom_hbond_distance_DA
_geom_hbond_angle_DHA
C23 H23 N4 1_565 0.93 2.49 3.364(3) 156.9
C18 H18 N14 2_666 0.93 2.62 3.511(4) 161.2
C10 H10 N11 . 0.93 2.41 3.262(3) 152.8
C5 H5 N7 2_556 0.93 2.61 3.344(4) 135.8
N14 H14 N6 . 0.858(10) 2.426(13) 3.268(3) 167(3)
N7 H7 N13 1_545 0.86 2.44 3.267(3) 161.6
C11 H11B Cg1 2_556 0.97 2.94 3.4780(10) 116
C24 H24A Cg2 2_666 0.97 2.96 3.792(4) 145

loop_
_geom_torsion_atom_site_label_1
_geom_torsion_atom_site_label_2
_geom_torsion_atom_site_label_3
_geom_torsion_atom_site_label_4
_geom_torsion
C5 C1 C2 C3 -0.1(5)
C6 C1 C2 C3 -179.4(3)
C1 C2 C3 C4 -0.5(5)
C2 C3 C4 N1 0.5(6)
C2 C3 C4 Cl1 -178.1(3)
C2 C1 C5 N1 0.7(5)
C6 C1 C5 N1 -179.9(3)
C5 C1 C6 N2 58.0(3)
C2 C1 C6 N2 -122.6(3)
N2 C7 C8 N4 -0.3(3)
N6 C7 C8 N4 179.6(2)
N2 C7 C8 C9 179.0(2)
N6 C7 C8 C9 -1.1(4)
N4 C8 C9 N7 -0.8(4)
C7 C8 C9 N7 -179.9(3)
N4 C8 C9 N5 179.8(2)
C7 C8 C9 N5 0.6(3)
N5 C11 C12 C13 173.8(4)
C18 C14 C15 C16 0.4(5)
C19 C14 C15 C16 -178.3(3)
C14 C15 C16 C17 0.0(5)
C15 C16 C17 N8 -1.2(6)
C15 C16 C17 Cl2 179.9(3)
C15 C14 C18 N8 0.1(4)
C19 C14 C18 N8 178.9(3)
C18 C14 C19 N9 38.1(4)
C15 C14 C19 N9 -143.2(3)
N9 C20 C21 N11 0.2(3)
N13 C20 C21 N11 179.9(2)
N9 C20 C21 C22 -178.3(2)
N13 C20 C21 C22 1.4(4)
N11 C21 C22 N14 -0.8(5)
C20 C21 C22 N14 177.3(3)
N11 C21 C22 N12 179.4(2)
C20 C21 C22 N12 -2.5(3)
N12 C24 C25 C26 -176.2(4)
C3 C4 N1 C5 0.1(5)
Cl1 C4 N1 C5 178.7(2)
C1 C5 N1 C4 -0.7(5)
C8 C7 N2 N3 0.5(3)
N6 C7 N2 N3 -179.4(2)
C8 C7 N2 C6 179.9(2)
N6 C7 N2 C6 0.1(4)
C1 C6 N2 C7 -106.0(3)
C1 C6 N2 N3 73.5(3)
C7 N2 N3 N4 -0.5(3)
C6 N2 N3 N4 180.0(2)
N2 N3 N4 C8 0.3(3)
C7 C8 N4 N3 0.0(3)
C9 C8 N4 N3 -179.2(2)
N6 C10 N5 C9 -0.9(4)
N6 C10 N5 C11 178.4(3)
N7 C9 N5 C10 -179.3(2)
C8 C9 N5 C10 0.2(3)
N7 C9 N5 C11 1.5(3)
C8 C9 N5 C11 -179.0(2)
C12 C11 N5 C10 -85.9(4)
C12 C11 N5 C9 93.4(4)
N5 C10 N6 C7 0.5(4)
N2 C7 N6 C10 -179.7(2)
C8 C7 N6 C10 0.5(4)
C16 C17 N8 C18 1.7(5)
Cl2 C17 N8 C18 -179.3(2)
C14 C18 N8 C17 -1.2(4)
N13 C20 N9 N10 179.7(2)
C21 C20 N9 N10 -0.6(3)
N13 C20 N9 C19 -0.8(4)
C21 C20 N9 C19 178.9(3)
C14 C19 N9 C20 -113.6(3)
C14 C19 N9 N10 65.9(3)
C20 N9 N10 N11 0.8(3)
C19 N9 N10 N11 -178.8(2)
N9 N10 N11 C21 -0.6(3)
C20 C21 N11 N10 0.3(3)
C22 C21 N11 N10 178.6(3)
N13 C23 N12 C22 -1.6(5)
N13 C23 N12 C24 179.2(3)
N14 C22 N12 C23 -177.2(3)
C21 C22 N12 C23 2.6(3)
N14 C22 N12 C24 2.0(4)
C21 C22 N12 C24 -178.2(2)
C25 C24 N12 C23 -27.9(5)
C25 C24 N12 C22 152.9(4)
N12 C23 N13 C20 0.2(4)
N9 C20 N13 C23 179.6(3)
C21 C20 N13 C23 -0.1(4)

loop_
_cod_related_entry_id
_cod_related_entry_database
_cod_related_entry_code
1 ChemSpider 30655078
